data_1574699
loop_
_publ_author_name
'Li, Kai'
'Li, Zhi-Gang'
'Gong, Yong-Ji'
'Chen, Yong-Qiang'
'Li, Wei'

_publ_section_title
;
 Luminescent 3D chiral hybrid metal-halide perovskites for piezoelectric
 energy harvesting and ultrasound detection.
;
_journal_issue 16
_journal_name_full 'Materials horizons'
_journal_page_first 6183
_journal_page_last 6188
_journal_paper_doi 10.1039/d5mh00550g
_journal_volume 12
_journal_year 2025
_chemical_absolute_configuration ad
_chemical_formula_moiety 'I3 Rb, C7 H16 N2'
_chemical_formula_sum 'C7 H16 I3 N2 Rb'
_chemical_formula_weight 594.39
_space_group_crystal_system trigonal
_space_group_IT_number 152
_space_group_name_Hall 'P 31 2"'
_space_group_name_H-M_alt 'P 31 2 1'
_atom_sites_solution_hydrogens geom
_audit_creation_date 2025-01-08
_audit_creation_method
;
Olex2 1.5
(compiled 2024.02.16 svn.r378c4104 for OlexSys, GUI svn.r6928)
;
_audit_update_record
;
2025-03-26 deposited with the CCDC.	2025-05-20 downloaded from the CCDC.
;
_cell_angle_alpha 90
_cell_angle_beta 90
_cell_angle_gamma 120
_cell_formula_units_Z 6
_cell_length_a 10.0809(2)
_cell_length_b 10.0809(2)
_cell_length_c 25.1213(7)
_cell_measurement_reflns_used 12377
_cell_measurement_temperature 150.00(10)
_cell_measurement_theta_max 27.1470
_cell_measurement_theta_min 2.3270
_cell_volume 2210.91(9)
_computing_cell_refinement 'CrysAlisPro 1.171.43.131a (Rigaku OD, 2024)'
_computing_data_collection 'CrysAlisPro 1.171.43.131a (Rigaku OD, 2024)'
_computing_data_reduction 'CrysAlisPro 1.171.43.131a (Rigaku OD, 2024)'
_computing_molecular_graphics 'Olex2 1.5 (Dolomanov et al., 2009)'
_computing_publication_material 'Olex2 1.5 (Dolomanov et al., 2009)'
_computing_structure_refinement 'SHELXL 2016/6 (Sheldrick, 2015)'
_computing_structure_solution 'SHELXT 2018/2 (Sheldrick, 2018)'
_diffrn_ambient_environment N~2~
_diffrn_ambient_temperature 150.00(10)
_diffrn_detector 'Hybrid Pixel Array Detector'
_diffrn_detector_area_resol_mean 10.0000
_diffrn_detector_type HyPix3000
_diffrn_measured_fraction_theta_full 0.992
_diffrn_measured_fraction_theta_max 0.964
_diffrn_measurement_details
;
List of Runs (angles in degrees, time in seconds):

  # Type    Start    End  Width  t~exp~   \w     \q     \k     \f   Frames
#--------------------------------------------------------------------------
  1  \w    -16.00  35.00   0.50    1.87    --   10.49  81.00-145.00  102
  2  \w    -15.00  42.00   0.50    1.87    --   10.49  78.00 -32.00  114
  3  \w     52.00  77.00   0.50    1.87    --   10.49  38.00  60.00   50
  4  \w    -14.00  50.00   0.50    1.87    --   10.49  75.00  84.00  128
  5  \w     -5.00  20.00   0.50    1.87    --   10.49  38.00  60.00   50
  6  \w     31.00  56.00   0.50    1.87    --  -11.74  19.00 150.00   50
  7  \w     13.00  55.00   0.50    1.87    --   10.49-125.00 -60.00   84
  8  \w    -23.00   3.00   0.50    1.87    --   10.49 -99.00 -60.00   52
  9  \w    -19.00   6.00   0.50    1.87    --  -11.74  19.00 150.00   50
 10  \w    -18.00  18.00   0.50    1.87    --  -11.74 -99.00  30.00   72
 11  \w    -20.00   5.00   0.50    1.87    --  -11.74 -99.00 -30.00   50
 12  \w    -19.00   6.00   0.50    1.87    --  -11.74 -99.00  90.00   50
 13  \w    -10.00  15.00   0.50    1.87    --  -11.74 -99.00 150.00   50
;
_diffrn_measurement_device 'four-circle diffractometer'
_diffrn_measurement_device_type 'XtaLAB Synergy, Single source at home/near, HyPix3000'
_diffrn_measurement_method '\w scans'
_diffrn_orient_matrix_type 'CrysAlisPro convention (1999,Acta A55,543-557)'
_diffrn_orient_matrix_UB_11 0.0129426000
_diffrn_orient_matrix_UB_12 0.0757211000
_diffrn_orient_matrix_UB_13 0.0020374000
_diffrn_orient_matrix_UB_21 -0.0440470000
_diffrn_orient_matrix_UB_22 -0.0201681000
_diffrn_orient_matrix_UB_23 0.0237188000
_diffrn_orient_matrix_UB_31 0.0670345000
_diffrn_orient_matrix_UB_32 0.0213299000
_diffrn_orient_matrix_UB_33 0.0151969000
_diffrn_radiation_monochromator mirror
_diffrn_radiation_probe x-ray
_diffrn_radiation_type 'Mo K\a'
_diffrn_radiation_wavelength 0.71073
_diffrn_reflns_av_R_equivalents 0.0585
_diffrn_reflns_av_unetI/netI 0.0484
_diffrn_reflns_Laue_measured_fraction_full 0.992
_diffrn_reflns_Laue_measured_fraction_max 0.964
_diffrn_reflns_limit_h_max 12
_diffrn_reflns_limit_h_min -12
_diffrn_reflns_limit_k_max 11
_diffrn_reflns_limit_k_min -11
_diffrn_reflns_limit_l_max 32
_diffrn_reflns_limit_l_min -31
_diffrn_reflns_number 16906
_diffrn_reflns_point_group_measured_fraction_full 0.990
_diffrn_reflns_point_group_measured_fraction_max 0.949
_diffrn_reflns_theta_full 25.242
_diffrn_reflns_theta_max 27.266
_diffrn_reflns_theta_min 2.333
_diffrn_source 'micro-focus sealed X-ray tube'
_diffrn_source_type 'PhotonJet (Mo) X-ray Source'
_exptl_absorpt_coefficient_mu 9.612
_exptl_absorpt_correction_T_max 1.00000
_exptl_absorpt_correction_T_min 0.18564
_exptl_absorpt_correction_type multi-scan
_exptl_absorpt_process_details
;
CrysAlisPro 1.171.43.131a (Rigaku Oxford Diffraction, 2024)
Empirical absorption correction using spherical harmonics,
implemented in SCALE3 ABSPACK scaling algorithm.
;
_exptl_crystal_colour colorless
_exptl_crystal_density_diffrn 2.679
_exptl_crystal_description block
_exptl_crystal_F_000 1608
_refine_diff_density_max 1.408
_refine_diff_density_min -1.694
_refine_diff_density_rms 0.210
_refine_ls_abs_structure_details
;
 Flack x determined using 1064 quotients [(I+)-(I-)]/[(I+)+(I-)]
 (Parsons, Flack and Wagner, Acta Cryst. B69 (2013) 249-259).
;
_refine_ls_abs_structure_Flack 1.016(13)
_refine_ls_extinction_coef 0.00127(17)
_refine_ls_extinction_expression Fc^*^=kFc[1+0.001xFc^2^\l^3^/sin(2\q)]^-1/4^
_refine_ls_extinction_method 'SHELXL-2016/6 (Sheldrick 2016)'
_refine_ls_goodness_of_fit_ref 1.074
_refine_ls_hydrogen_treatment constr
_refine_ls_matrix_type full
_refine_ls_number_parameters 121
_refine_ls_number_reflns 3136
_refine_ls_number_restraints 0
_refine_ls_restrained_S_all 1.074
_refine_ls_R_factor_all 0.0471
_refine_ls_R_factor_gt 0.0426
_refine_ls_shift/su_max 0.001
_refine_ls_shift/su_mean 0.000
_refine_ls_structure_factor_coef Fsqd
_refine_ls_weighting_details 'w=1/[\s^2^(Fo^2^)+(0.0770P)^2^] where P=(Fo^2^+2Fc^2^)/3'
_refine_ls_weighting_scheme calc
_refine_ls_wR_factor_gt 0.1175
_refine_ls_wR_factor_ref 0.1203
_reflns_Friedel_coverage 0.688
_reflns_Friedel_fraction_full 0.987
_reflns_Friedel_fraction_max 0.929
_reflns_number_gt 2864
_reflns_number_total 3136
_reflns_threshold_expression 'I > 2\s(I)'
_cod_data_source_file d5mh00550g2.cif
_cod_data_source_block k-s_auto
_cod_depositor_comments 'Adding full bibliography for 1574696--1574699.cif.'
_cod_original_cell_volume 2210.91(11)
_cod_database_code 1574699
_shelx_shelxl_version_number 2016/6
_chemical_oxdiff_formula 'C H N K I '
_shelx_space_group_comment
;
The symmetry employed for this shelxl refinement is uniquely defined
by the following loop, which should always be used as a source of
symmetry information in preference to the above space-group names.
They are only intended as comments.
;
_olex2_refinement_description
;
1.a Ternary CH refined with riding coordinates:
 N007(H007), C1(H1), C2(H2)
1.b Secondary CH2 refined with riding coordinates:
 C6(H6A,H6B), C5(H5A,H5B), C7(H7A,H7B), C3(H3A,H3B), C4(H4A,H4B)
1.c Idealised Me refined as rotating group:
 N006(H00A,H00B,H00C)
;
_olex2_submission_special_instructions 'No special instructions were received'
_oxdiff_exptl_absorpt_empirical_details
;
Empirical correction (ABSPACK) includes:
- Absorption correction using spherical harmonics
- Frame scaling
;
_oxdiff_exptl_absorpt_empirical_full_max 3.049
_oxdiff_exptl_absorpt_empirical_full_min 0.605

loop_
_space_group_symop_operation_xyz
'x, y, z'
'-y, x-y, z+1/3'
'-x+y, -x, z+2/3'
'x-y, -y, -z+2/3'
'-x, -x+y, -z+1/3'
'y, x, -z'

loop_
_atom_site_label
_atom_site_type_symbol
_atom_site_fract_x
_atom_site_fract_y
_atom_site_fract_z
_atom_site_U_iso_or_equiv
_atom_site_adp_type
_atom_site_occupancy
_atom_site_site_symmetry_order
_atom_site_calc_flag
_atom_site_refinement_flags_posn
_atom_site_refinement_flags_adp
_atom_site_refinement_flags_occupancy
_atom_site_disorder_assembly
_atom_site_disorder_group
I1 I 0.16034(9) 0.99346(8) 0.58374(2) 0.0172(2) Uani 1 1 d . . . . .
I3 I 0.42224(9) 0.65295(8) 0.41142(2) 0.0161(2) Uani 1 1 d . . . . .
I2 I 0.17526(10) 0.51265(9) 0.57833(2) 0.0179(2) Uani 1 1 d . . . . .
Rb1 Rb 0.000000 0.65572(16) 0.666667 0.0160(4) Uani 1 2 d S T P . .
Rb2 Rb 0.33049(17) 0.33049(17) 0.500000 0.0170(4) Uani 1 2 d S T P . .
N006 N 0.4091(10) 0.8842(9) 0.5266(3) 0.016(2) Uani 1 1 d . . . . .
H00A H 0.427866 0.891281 0.491004 0.019 Uiso 1 1 calc R U . . .
H00B H 0.333591 0.906417 0.533446 0.019 Uiso 1 1 calc R U . . .
H00C H 0.378920 0.787419 0.537854 0.019 Uiso 1 1 calc R U . . .
N007 N 0.6415(11) 0.9326(11) 0.6386(3) 0.016(2) Uani 1 1 d . . . . .
H007 H 0.623108 0.914488 0.677742 0.019 Uiso 1 1 calc R U . . .
C6 C 0.6614(14) 0.8193(13) 0.5543(4) 0.020(3) Uani 1 1 d . . . . .
H6A H 0.755724 0.814581 0.547490 0.024 Uiso 1 1 calc R U . . .
H6B H 0.577994 0.740005 0.532244 0.024 Uiso 1 1 calc R U . . .
C5 C 0.8248(13) 1.1000(13) 0.5701(4) 0.019(3) Uani 1 1 d . . . . .
H5A H 0.833770 1.201185 0.564001 0.022 Uiso 1 1 calc R U . . .
H5B H 0.920048 1.104723 0.557355 0.022 Uiso 1 1 calc R U . . .
C1 C 0.6874(12) 0.9766(13) 0.5395(4) 0.014(2) Uani 1 1 d . . . . .
H1 H 0.705695 0.993613 0.500348 0.017 Uiso 1 1 calc R U . . .
C7 C 0.6189(13) 0.7893(13) 0.6129(4) 0.019(3) Uani 1 1 d . . . . .
H7A H 0.510553 0.707514 0.616464 0.023 Uiso 1 1 calc R U . . .
H7B H 0.683742 0.754594 0.630711 0.023 Uiso 1 1 calc R U . . .
C3 C 0.5293(15) 0.9762(16) 0.6160(4) 0.024(3) Uani 1 1 d . . . . .
H3A H 0.546712 1.073012 0.632320 0.029 Uiso 1 1 calc R U . . .
H3B H 0.423062 0.895166 0.624030 0.029 Uiso 1 1 calc R U . . .
C2 C 0.5525(14) 0.9960(14) 0.5557(4) 0.016(3) Uani 1 1 d . . . . .
H2 H 0.576990 1.102215 0.546135 0.020 Uiso 1 1 calc R U . . .
C4 C 0.8026(13) 1.0610(13) 0.6297(4) 0.022(3) Uani 1 1 d . . . . .
H4A H 0.876470 1.029559 0.641681 0.026 Uiso 1 1 calc R U . . .
H4B H 0.821075 1.152094 0.650514 0.026 Uiso 1 1 calc R U . . .

loop_
_atom_site_aniso_label
_atom_site_aniso_U_11
_atom_site_aniso_U_22
_atom_site_aniso_U_33
_atom_site_aniso_U_23
_atom_site_aniso_U_13
_atom_site_aniso_U_12
I1 0.0187(4) 0.0169(4) 0.0175(4) 0.0014(3) 0.0018(3) 0.0100(3)
I3 0.0156(4) 0.0166(4) 0.0154(3) 0.0002(3) 0.0014(3) 0.0075(3)
I2 0.0160(4) 0.0158(4) 0.0203(4) -0.0032(3) 0.0013(3) 0.0068(4)
Rb1 0.0146(8) 0.0159(6) 0.0172(8) 0.0006(3) 0.0012(6) 0.0073(4)
Rb2 0.0191(7) 0.0191(7) 0.0165(8) 0.0002(3) -0.0002(3) 0.0123(8)
N006 0.011(5) 0.019(5) 0.018(4) -0.001(4) -0.001(4) 0.008(4)
N007 0.026(6) 0.014(5) 0.010(5) 0.001(4) 0.001(4) 0.011(5)
C6 0.020(7) 0.021(7) 0.019(6) -0.009(5) -0.006(5) 0.012(6)
C5 0.011(6) 0.019(7) 0.021(6) 0.008(5) 0.003(5) 0.004(5)
C1 0.011(6) 0.015(6) 0.012(6) 0.005(5) 0.004(4) 0.004(5)
C7 0.023(7) 0.013(6) 0.021(5) 0.001(5) -0.007(5) 0.009(5)
C3 0.021(7) 0.031(8) 0.022(6) 0.007(6) 0.007(5) 0.014(6)
C2 0.028(7) 0.015(6) 0.008(5) 0.003(5) 0.003(5) 0.012(6)
C4 0.021(7) 0.021(7) 0.023(6) 0.002(5) -0.007(5) 0.010(6)

loop_
_atom_type_symbol
_atom_type_description
_atom_type_scat_dispersion_real
_atom_type_scat_dispersion_imag
_atom_type_scat_source
C C 0.0033 0.0016 'International Tables Vol C Tables 4.2.6.8 and 6.1.1.4'
H H 0.0000 0.0000 'International Tables Vol C Tables 4.2.6.8 and 6.1.1.4'
I I -0.4742 1.8119 'International Tables Vol C Tables 4.2.6.8 and 6.1.1.4'
N N 0.0061 0.0033 'International Tables Vol C Tables 4.2.6.8 and 6.1.1.4'
Rb Rb -0.9393 2.9676 'International Tables Vol C Tables 4.2.6.8 and 6.1.1.4'

loop_
_geom_angle_atom_site_label_1
_geom_angle_atom_site_label_2
_geom_angle_atom_site_label_3
_geom_angle
_geom_angle_site_symmetry_1
_geom_angle_site_symmetry_3
_geom_angle_publ_flag
Rb1 I1 Rb2 178.34(3) . 1_565 ?
Rb2 I3 Rb1 158.76(4) . 3_564 ?
Rb2 I2 Rb1 173.16(4) . . ?
I1 Rb1 I1 88.06(4) 5_556 . ?
I1 Rb1 I3 97.49(2) 5_556 2_665 ?
I1 Rb1 I3 96.15(2) . 2_665 ?
I1 Rb1 I3 97.49(2) . 6_456 ?
I1 Rb1 I3 96.15(2) 5_556 6_456 ?
I3 Rb1 I3 160.99(6) 2_665 6_456 ?
I2 Rb1 I1 174.79(4) . 5_556 ?
I2 Rb1 I1 174.79(4) 5_556 . ?
I2 Rb1 I1 86.758(15) 5_556 5_556 ?
I2 Rb1 I1 86.759(15) . . ?
I2 Rb1 I3 85.05(3) 5_556 2_665 ?
I2 Rb1 I3 82.55(2) . 2_665 ?
I2 Rb1 I3 82.56(2) 5_556 6_456 ?
I2 Rb1 I3 85.05(3) . 6_456 ?
I2 Rb1 I2 98.43(5) 5_556 . ?
I1 Rb2 I1 90.05(4) 6_456 1_545 ?
I1 Rb2 I3 168.37(4) 1_545 . ?
I1 Rb2 I3 168.37(4) 6_456 6_556 ?
I1 Rb2 I3 80.081(19) 1_545 6_556 ?
I1 Rb2 I3 80.081(19) 6_456 . ?
I3 Rb2 I3 110.35(5) 6_556 . ?
I2 Rb2 I1 90.87(3) . 6_456 ?
I2 Rb2 I1 90.87(3) 6_556 1_545 ?
I2 Rb2 I1 92.23(2) 6_556 6_456 ?
I2 Rb2 I1 92.23(2) . 1_545 ?
I2 Rb2 I3 81.85(2) . . ?
I2 Rb2 I3 95.63(2) 6_556 . ?
I2 Rb2 I3 95.63(2) . 6_556 ?
I2 Rb2 I3 81.85(2) 6_556 6_556 ?
I2 Rb2 I2 175.61(6) . 6_556 ?
H00A N006 H00B 109.5 . . ?
H00A N006 H00C 109.5 . . ?
H00B N006 H00C 109.5 . . ?
C2 N006 H00A 109.5 . . ?
C2 N006 H00B 109.5 . . ?
C2 N006 H00C 109.5 . . ?
C7 N007 H007 108.9 . . ?
C7 N007 C3 110.1(9) . . ?
C7 N007 C4 110.2(9) . . ?
C3 N007 H007 108.9 . . ?
C4 N007 H007 108.9 . . ?
C4 N007 C3 109.7(9) . . ?
H6A C6 H6B 108.3 . . ?
C1 C6 H6A 109.9 . . ?
C1 C6 H6B 109.9 . . ?
C1 C6 C7 109.1(8) . . ?
C7 C6 H6A 109.9 . . ?
C7 C6 H6B 109.9 . . ?
H5A C5 H5B 108.3 . . ?
C1 C5 H5A 109.9 . . ?
C1 C5 H5B 109.9 . . ?
C1 C5 C4 109.0(9) . . ?
C4 C5 H5A 109.9 . . ?
C4 C5 H5B 109.9 . . ?
C6 C1 C5 109.9(9) . . ?
C6 C1 H1 109.9 . . ?
C6 C1 C2 111.8(9) . . ?
C5 C1 H1 109.9 . . ?
C2 C1 C5 105.4(9) . . ?
C2 C1 H1 109.9 . . ?
N007 C7 C6 109.6(8) . . ?
N007 C7 H7A 109.7 . . ?
N007 C7 H7B 109.7 . . ?
C6 C7 H7A 109.7 . . ?
C6 C7 H7B 109.7 . . ?
H7A C7 H7B 108.2 . . ?
N007 C3 H3A 109.9 . . ?
N007 C3 H3B 109.9 . . ?
N007 C3 C2 108.8(9) . . ?
H3A C3 H3B 108.3 . . ?
C2 C3 H3A 109.9 . . ?
C2 C3 H3B 109.9 . . ?
N006 C2 C1 111.1(9) . . ?
N006 C2 C3 110.8(10) . . ?
N006 C2 H2 108.4 . . ?
C1 C2 C3 109.6(9) . . ?
C1 C2 H2 108.4 . . ?
C3 C2 H2 108.4 . . ?
N007 C4 C5 108.7(8) . . ?
N007 C4 H4A 109.9 . . ?
N007 C4 H4B 109.9 . . ?
C5 C4 H4A 109.9 . . ?
C5 C4 H4B 109.9 . . ?
H4A C4 H4B 108.3 . . ?

loop_
_geom_bond_atom_site_label_1
_geom_bond_atom_site_label_2
_geom_bond_distance
_geom_bond_site_symmetry_2
_geom_bond_publ_flag
I1 Rb1 3.6113(13) . ?
I1 Rb2 3.6170(14) 1_565 ?
I3 Rb1 3.6598(7) 3_564 ?
I3 Rb2 3.6561(12) . ?
I2 Rb1 3.5601(13) . ?
I2 Rb2 3.5449(7) . ?
N006 H00A 0.9100 . ?
N006 H00B 0.9100 . ?
N006 H00C 0.9100 . ?
N006 C2 1.505(13) . ?
N007 H007 1.0000 . ?
N007 C7 1.492(13) . ?
N007 C3 1.514(14) . ?
N007 C4 1.504(14) . ?
C6 H6A 0.9900 . ?
C6 H6B 0.9900 . ?
C6 C1 1.519(15) . ?
C6 C7 1.521(15) . ?
C5 H5A 0.9900 . ?
C5 H5B 0.9900 . ?
C5 C1 1.527(14) . ?
C5 C4 1.537(14) . ?
C1 H1 1.0000 . ?
C1 C2 1.522(15) . ?
C7 H7A 0.9900 . ?
C7 H7B 0.9900 . ?
C3 H3A 0.9900 . ?
C3 H3B 0.9900 . ?
C3 C2 1.532(16) . ?
C2 H2 1.0000 . ?
C4 H4A 0.9900 . ?
C4 H4B 0.9900 . ?

loop_
_geom_torsion_atom_site_label_1
_geom_torsion_atom_site_label_2
_geom_torsion_atom_site_label_3
_geom_torsion_atom_site_label_4
_geom_torsion
_geom_torsion_site_symmetry_1
_geom_torsion_site_symmetry_2
_geom_torsion_site_symmetry_3
_geom_torsion_site_symmetry_4
_geom_torsion_publ_flag
N007 C3 C2 N006 118.9(10) . . . . ?
N007 C3 C2 C1 -4.0(15) . . . . ?
C6 C1 C2 N006 -62.8(11) . . . . ?
C6 C1 C2 C3 60.0(13) . . . . ?
C5 C1 C2 N006 177.9(8) . . . . ?
C5 C1 C2 C3 -59.4(12) . . . . ?
C1 C6 C7 N007 -9.2(13) . . . . ?
C1 C5 C4 N007 -10.6(13) . . . . ?
C7 N007 C3 C2 -57.8(13) . . . . ?
C7 N007 C4 C5 66.6(11) . . . . ?
C7 C6 C1 C5 64.3(12) . . . . ?
C7 C6 C1 C2 -52.4(13) . . . . ?
C3 N007 C7 C6 66.1(12) . . . . ?
C3 N007 C4 C5 -54.8(12) . . . . ?
C4 N007 C7 C6 -55.0(12) . . . . ?
C4 N007 C3 C2 63.6(13) . . . . ?
C4 C5 C1 C6 -52.4(12) . . . . ?
C4 C5 C1 C2 68.2(11) . . . . ?
